data_1562637
loop_
_publ_author_name
'Chen, Zhi-Hao'
'Zhao, Yue'
'Chen, Shui-Sheng'
'Wang, Peng'
'Sun, Wei-Yin'

_publ_section_title
;
 Synthesis and characterization of d10 metal complexes with mixed
 1,3-di(1H-imidazol-4-yl)benzene and multicarboxylate ligands
;
_journal_name_full 'Journal of Solid State Chemistry'
_journal_page_first 215
_journal_page_last 226
_journal_paper_doi 10.1016/j.jssc.2013.03.042
_journal_volume 202
_journal_year 2013
_chemical_formula_sum 'C21 H14 N4 O7 Zn2'
_chemical_formula_weight 565.10
_space_group_IT_number 2
_space_group_name_Hall '-P 1'
_space_group_name_H-M_alt 'P -1'
_symmetry_cell_setting triclinic
_symmetry_space_group_name_H-M 'P -1'
_atom_sites_solution_hydrogens geom
_atom_sites_solution_primary direct
_atom_sites_solution_secondary difmap
_audit_creation_method SHELXL-97
_cell_angle_alpha 90.5100(10)
_cell_angle_beta 108.4710(10)
_cell_angle_gamma 106.379(3)
_cell_formula_units_Z 2
_cell_length_a 9.8679(8)
_cell_length_b 10.2786(7)
_cell_length_c 10.6037(8)
_cell_measurement_temperature 293(2)
_cell_volume 972.99(13)
_computing_cell_refinement 'Bruker SAINT'
_computing_data_collection 'Bruker APEX2'
_computing_data_reduction 'Bruker SAINT'
_computing_molecular_graphics 'Bruker SHELXTL'
_computing_publication_material 'Bruker SHELXTL'
_computing_structure_refinement 'SHELXL-97 (Sheldrick, 2008)'
_computing_structure_solution 'SHELXS-97 (Sheldrick, 2008)'
_diffrn_ambient_temperature 293(2)
_diffrn_measured_fraction_theta_full 0.986
_diffrn_measured_fraction_theta_max 0.986
_diffrn_radiation_monochromator graphite
_diffrn_radiation_source 'fine-focus sealed tube'
_diffrn_radiation_type MoK\a
_diffrn_radiation_wavelength 0.71073
_diffrn_reflns_av_R_equivalents 0.0678
_diffrn_reflns_av_sigmaI/netI 0.0479
_diffrn_reflns_limit_h_max 11
_diffrn_reflns_limit_h_min -11
_diffrn_reflns_limit_k_max 10
_diffrn_reflns_limit_k_min -12
_diffrn_reflns_limit_l_max 12
_diffrn_reflns_limit_l_min -12
_diffrn_reflns_number 4967
_diffrn_reflns_theta_full 25.10
_diffrn_reflns_theta_max 25.10
_diffrn_reflns_theta_min 2.04
_exptl_absorpt_coefficient_mu 2.523
_exptl_absorpt_correction_T_max 0.7865
_exptl_absorpt_correction_T_min 0.7516
_exptl_absorpt_correction_type multi-scan
_exptl_absorpt_process_details sadabs
_exptl_crystal_density_diffrn 1.929
_exptl_crystal_density_method 'not measured'
_exptl_crystal_F_000 568
_exptl_crystal_size_max 0.12
_exptl_crystal_size_mid 0.10
_exptl_crystal_size_min 0.10
_refine_diff_density_max 0.661
_refine_diff_density_min -0.714
_refine_diff_density_rms 0.103
_refine_ls_extinction_method none
_refine_ls_goodness_of_fit_ref 1.023
_refine_ls_hydrogen_treatment constr
_refine_ls_matrix_type full
_refine_ls_number_parameters 307
_refine_ls_number_reflns 3417
_refine_ls_number_restraints 0
_refine_ls_restrained_S_all 1.023
_refine_ls_R_factor_all 0.0353
_refine_ls_R_factor_gt 0.0328
_refine_ls_shift/su_max 0.001
_refine_ls_shift/su_mean 0.000
_refine_ls_structure_factor_coef Fsqd
_refine_ls_weighting_details 'calc w=1/[\s^2^(Fo^2^)+(0.0651P)^2^+0.0000P] where P=(Fo^2^+2Fc^2^)/3'
_refine_ls_weighting_scheme calc
_refine_ls_wR_factor_gt 0.0914
_refine_ls_wR_factor_ref 0.0927
_reflns_number_gt 3115
_reflns_number_total 3417
_reflns_threshold_expression >2sigma(I)
_cod_data_source_file JSSC-2013-202-215.cif
_cod_data_source_block 5
_cod_depositor_comments
;
The following automatic conversions were performed:

data item '_symmetry_cell_setting' value 'Triclinic' was changed to
'triclinic' in accordance with the built-in table derived from the
CIF Core dictionary named 'cif_core.dic' version 2.4.5 last updated
on 2014-11-21.

Automatic conversion script
Id: cif_fix_values 8369 2020-08-20 11:38:08Z andrius 
;
_cod_original_sg_symbol_H-M P-1
_cod_database_code 1562637

loop_
_symmetry_equiv_pos_as_xyz
'x, y, z'
'-x, -y, -z'

loop_
_atom_site_label
_atom_site_type_symbol
_atom_site_fract_x
_atom_site_fract_y
_atom_site_fract_z
_atom_site_U_iso_or_equiv
_atom_site_adp_type
_atom_site_occupancy
_atom_site_symmetry_multiplicity
_atom_site_calc_flag
_atom_site_refinement_flags
_atom_site_disorder_assembly
_atom_site_disorder_group
Zn2 Zn 0.60273(3) 0.71295(3) 0.52084(3) 0.01997(12) Uani 1 1 d . . .
Zn1 Zn 0.47306(3) 0.56965(3) 0.19938(3) 0.02039(12) Uani 1 1 d . . .
C1 C -0.2470(3) 0.0204(3) -0.0183(3) 0.0235(6) Uani 1 1 d . . .
C2 C -0.1118(3) 0.1227(3) 0.0124(3) 0.0241(6) Uani 1 1 d . . .
H2 H -0.0346 0.1251 0.0912 0.029 Uiso 1 1 calc R . .
C3 C -0.0904(3) 0.2224(3) -0.0742(3) 0.0221(5) Uani 1 1 d . . .
C4 C -0.2070(3) 0.2177(3) -0.1924(3) 0.0255(6) Uani 1 1 d . . .
H4 H -0.1935 0.2831 -0.2509 0.031 Uiso 1 1 calc R . .
C5 C -0.3421(3) 0.1165(3) -0.2227(3) 0.0307(6) Uani 1 1 d . . .
H5 H -0.4195 0.1146 -0.3011 0.037 Uiso 1 1 calc R . .
C6 C -0.3627(3) 0.0185(3) -0.1373(3) 0.0307(6) Uani 1 1 d . . .
H6 H -0.4540 -0.0496 -0.1587 0.037 Uiso 1 1 calc R . .
C9 C 0.0490(3) 0.3341(3) -0.0384(2) 0.0205(5) Uani 1 1 d . . .
C8 C 0.1821(3) 0.3559(3) 0.0628(3) 0.0236(6) Uani 1 1 d . . .
H8 H 0.2047 0.2953 0.1249 0.028 Uiso 1 1 calc R . .
C7 C 0.2036(3) 0.5349(3) -0.0440(3) 0.0232(5) Uani 1 1 d . . .
H7 H 0.2410 0.6202 -0.0697 0.028 Uiso 1 1 calc R . .
C12 C -0.2776(3) -0.0875(3) 0.0680(3) 0.0232(6) Uani 1 1 d . . .
C11 C -0.4071(3) -0.1883(3) 0.0528(3) 0.0277(6) Uani 1 1 d . . .
H11 H -0.4969 -0.2002 -0.0165 0.033 Uiso 1 1 calc R . .
C10 C -0.2468(3) -0.2192(3) 0.2297(3) 0.0299(6) Uani 1 1 d . . .
H10 H -0.2012 -0.2552 0.3062 0.036 Uiso 1 1 calc R . .
C15 C 0.7061(3) 0.2986(3) 0.3680(2) 0.0195(5) Uani 1 1 d . . .
C14 C 0.6812(3) 0.1762(2) 0.4269(2) 0.0198(5) Uani 1 1 d . . .
H14 H 0.5859 0.1305 0.4283 0.024 Uiso 1 1 calc R . .
C13 C 0.7993(3) 0.1238(3) 0.4831(2) 0.0205(5) Uani 1 1 d . . .
C18 C 0.9402(3) 0.1902(2) 0.4762(2) 0.0203(5) Uani 1 1 d . . .
H18 H 1.0186 0.1536 0.5121 0.024 Uiso 1 1 calc R . .
C17 C 0.9656(3) 0.3113(2) 0.4160(2) 0.0187(5) Uani 1 1 d . . .
C16 C 0.8477(3) 0.3642(3) 0.3636(2) 0.0203(5) Uani 1 1 d . . .
H16 H 0.8638 0.4455 0.3247 0.024 Uiso 1 1 calc R . .
C20 C 0.5817(3) 0.3572(3) 0.3048(2) 0.0199(5) Uani 1 1 d . . .
C19 C 0.7775(3) -0.0080(3) 0.5474(3) 0.0206(5) Uani 1 1 d . . .
C21 C 1.1181(3) 0.3794(3) 0.4062(2) 0.0198(5) Uani 1 1 d . . .
N1 N -0.1764(3) -0.1082(2) 0.1831(2) 0.0272(5) Uani 1 1 d . . .
H1 H -0.0847 -0.0591 0.2189 0.033 Uiso 1 1 calc R . .
N2 N -0.3858(3) -0.2700(2) 0.1552(2) 0.0264(5) Uani 1 1 d . . .
N3 N 0.0670(2) 0.4491(2) -0.1060(2) 0.0228(5) Uani 1 1 d . . .
H3 H 0.0014 0.4628 -0.1760 0.027 Uiso 1 1 calc R . .
N4 N 0.2785(2) 0.4823(2) 0.0589(2) 0.0228(5) Uani 1 1 d . . .
O4 O 0.6078(2) 0.45204(19) 0.23300(19) 0.0274(4) Uani 1 1 d . . .
O3 O 0.4551(2) 0.31129(19) 0.31948(18) 0.0248(4) Uani 1 1 d . . .
O1 O 0.6475(2) -0.09413(19) 0.49489(19) 0.0280(4) Uani 1 1 d . . .
O2 O 0.8811(2) -0.0264(2) 0.64016(19) 0.0292(4) Uani 1 1 d . . .
O5 O 1.1338(2) 0.4690(2) 0.32984(19) 0.0301(5) Uani 1 1 d . . .
O6 O 1.2242(2) 0.34053(19) 0.48248(19) 0.0264(4) Uani 1 1 d . . .
O7 O 0.4456(2) 0.61323(19) 0.36418(18) 0.0263(4) Uani 1 1 d . . .
H7A H 0.3642 0.5733 0.3728 0.032 Uiso 1 1 d R . .

loop_
_atom_site_aniso_label
_atom_site_aniso_U_11
_atom_site_aniso_U_22
_atom_site_aniso_U_33
_atom_site_aniso_U_23
_atom_site_aniso_U_13
_atom_site_aniso_U_12
Zn2 0.01427(19) 0.02135(19) 0.02206(19) 0.00377(12) 0.00424(13) 0.00395(13)
Zn1 0.01532(19) 0.02043(19) 0.02128(19) 0.00439(12) 0.00274(13) 0.00280(13)
C1 0.0220(14) 0.0222(13) 0.0237(13) 0.0035(10) 0.0059(11) 0.0049(11)
C2 0.0209(14) 0.0266(14) 0.0196(13) 0.0037(10) 0.0001(11) 0.0064(11)
C3 0.0197(14) 0.0223(13) 0.0221(13) 0.0014(10) 0.0051(11) 0.0050(11)
C4 0.0254(15) 0.0227(13) 0.0238(13) 0.0072(10) 0.0039(11) 0.0049(11)
C5 0.0239(15) 0.0319(16) 0.0245(14) 0.0060(11) -0.0042(11) 0.0041(12)
C6 0.0235(15) 0.0266(15) 0.0318(15) 0.0065(12) 0.0024(12) -0.0005(12)
C9 0.0200(13) 0.0207(13) 0.0187(12) 0.0038(10) 0.0041(10) 0.0055(10)
C8 0.0221(14) 0.0224(13) 0.0212(13) 0.0046(10) 0.0031(11) 0.0036(11)
C7 0.0189(13) 0.0236(13) 0.0226(13) 0.0030(10) 0.0042(11) 0.0025(11)
C12 0.0203(14) 0.0222(13) 0.0220(13) 0.0019(10) 0.0038(11) 0.0022(11)
C11 0.0207(15) 0.0284(15) 0.0266(14) 0.0100(11) 0.0009(12) 0.0035(12)
C10 0.0261(15) 0.0314(15) 0.0251(14) 0.0110(11) 0.0037(12) 0.0031(12)
C15 0.0186(13) 0.0196(12) 0.0208(12) 0.0026(10) 0.0066(10) 0.0064(10)
C14 0.0145(12) 0.0207(13) 0.0216(12) 0.0022(10) 0.0044(10) 0.0028(10)
C13 0.0199(13) 0.0196(13) 0.0195(12) 0.0023(9) 0.0051(10) 0.0039(10)
C18 0.0154(13) 0.0206(13) 0.0221(12) 0.0031(10) 0.0026(10) 0.0053(10)
C17 0.0142(12) 0.0191(13) 0.0200(12) 0.0006(9) 0.0039(10) 0.0028(10)
C16 0.0210(13) 0.0199(13) 0.0204(12) 0.0057(10) 0.0071(10) 0.0063(10)
C20 0.0165(13) 0.0247(13) 0.0177(12) 0.0006(10) 0.0045(10) 0.0063(10)
C19 0.0168(13) 0.0191(12) 0.0258(13) 0.0033(10) 0.0070(11) 0.0055(10)
C21 0.0162(13) 0.0223(13) 0.0203(12) 0.0012(10) 0.0061(10) 0.0050(10)
N1 0.0204(12) 0.0258(12) 0.0261(12) 0.0067(9) 0.0014(10) -0.0002(10)
N2 0.0233(13) 0.0245(12) 0.0253(12) 0.0074(9) 0.0051(10) 0.0011(10)
N3 0.0182(11) 0.0233(11) 0.0210(11) 0.0064(9) 0.0020(9) 0.0024(9)
N4 0.0174(11) 0.0248(11) 0.0212(11) 0.0021(9) 0.0027(9) 0.0030(9)
O4 0.0241(10) 0.0317(11) 0.0333(10) 0.0165(8) 0.0141(9) 0.0130(9)
O3 0.0176(10) 0.0334(11) 0.0236(9) 0.0074(8) 0.0073(8) 0.0076(8)
O1 0.0181(10) 0.0211(9) 0.0375(11) 0.0076(8) 0.0030(8) 0.0015(8)
O2 0.0206(10) 0.0268(10) 0.0332(11) 0.0081(8) -0.0001(8) 0.0064(8)
O5 0.0181(10) 0.0379(11) 0.0312(10) 0.0170(9) 0.0075(8) 0.0040(9)
O6 0.0150(9) 0.0344(11) 0.0310(10) 0.0099(8) 0.0066(8) 0.0100(8)
O7 0.0154(9) 0.0337(11) 0.0238(9) -0.0013(8) 0.0054(8) -0.0004(8)

loop_
_atom_type_symbol
_atom_type_description
_atom_type_scat_dispersion_real
_atom_type_scat_dispersion_imag
_atom_type_scat_source
C C 0.0033 0.0016 'International Tables Vol C Tables 4.2.6.8 and 6.1.1.4'
H H 0.0000 0.0000 'International Tables Vol C Tables 4.2.6.8 and 6.1.1.4'
N N 0.0061 0.0033 'International Tables Vol C Tables 4.2.6.8 and 6.1.1.4'
O O 0.0106 0.0060 'International Tables Vol C Tables 4.2.6.8 and 6.1.1.4'
Zn Zn 0.2839 1.4301 'International Tables Vol C Tables 4.2.6.8 and 6.1.1.4'

loop_
_geom_angle_atom_site_label_1
_geom_angle_atom_site_label_2
_geom_angle_atom_site_label_3
_geom_angle
_geom_angle_site_symmetry_1
_geom_angle_site_symmetry_3
O7 Zn2 O6 104.00(8) . 2_766
O7 Zn2 O3 112.12(8) . 2_666
O6 Zn2 O3 118.01(8) 2_766 2_666
O7 Zn2 O1 107.84(8) . 1_565
O6 Zn2 O1 106.23(8) 2_766 1_565
O3 Zn2 O1 108.10(8) 2_666 1_565
O7 Zn1 N4 110.93(8) . .
O7 Zn1 O4 108.73(8) . .
N4 Zn1 O4 112.19(9) . .
O7 Zn1 N2 110.47(9) . 1_665
N4 Zn1 N2 117.39(9) . 1_665
O4 Zn1 N2 96.06(9) . 1_665
C2 C1 C6 119.1(2) . .
C2 C1 C12 123.5(2) . .
C6 C1 C12 117.4(2) . .
C1 C2 C3 120.5(2) . .
C1 C2 H2 119.7 . .
C3 C2 H2 119.7 . .
C4 C3 C2 119.2(2) . .
C4 C3 C9 120.2(2) . .
C2 C3 C9 120.5(2) . .
C5 C4 C3 120.4(2) . .
C5 C4 H4 119.8 . .
C3 C4 H4 119.8 . .
C6 C5 C4 120.3(3) . .
C6 C5 H5 119.9 . .
C4 C5 H5 119.9 . .
C5 C6 C1 120.5(3) . .
C5 C6 H6 119.8 . .
C1 C6 H6 119.8 . .
C8 C9 N3 105.1(2) . .
C8 C9 C3 131.6(2) . .
N3 C9 C3 123.3(2) . .
C9 C8 N4 109.6(2) . .
C9 C8 H8 125.2 . .
N4 C8 H8 125.2 . .
N4 C7 N3 111.0(2) . .
N4 C7 H7 124.5 . .
N3 C7 H7 124.5 . .
C11 C12 N1 105.0(2) . .
C11 C12 C1 129.0(2) . .
N1 C12 C1 126.0(2) . .
C12 C11 N2 110.1(2) . .
C12 C11 H11 125.0 . .
N2 C11 H11 125.0 . .
N2 C10 N1 111.8(2) . .
N2 C10 H10 124.1 . .
N1 C10 H10 124.1 . .
C16 C15 C14 119.7(2) . .
C16 C15 C20 118.9(2) . .
C14 C15 C20 121.3(2) . .
C13 C14 C15 119.7(2) . .
C13 C14 H14 120.2 . .
C15 C14 H14 120.2 . .
C14 C13 C18 119.8(2) . .
C14 C13 C19 121.4(2) . .
C18 C13 C19 118.8(2) . .
C13 C18 C17 120.9(2) . .
C13 C18 H18 119.5 . .
C17 C18 H18 119.5 . .
C16 C17 C18 118.7(2) . .
C16 C17 C21 121.3(2) . .
C18 C17 C21 120.1(2) . .
C17 C16 C15 121.2(2) . .
C17 C16 H16 119.4 . .
C15 C16 H16 119.4 . .
O4 C20 O3 121.8(2) . .
O4 C20 C15 116.6(2) . .
O3 C20 C15 121.5(2) . .
O2 C19 O1 125.5(2) . .
O2 C19 C13 120.3(2) . .
O1 C19 C13 114.1(2) . .
O5 C21 O6 124.6(2) . .
O5 C21 C17 120.1(2) . .
O6 C21 C17 115.3(2) . .
C10 N1 C12 107.6(2) . .
C10 N1 H1 126.2 . .
C12 N1 H1 126.2 . .
C10 N2 C11 105.5(2) . .
C10 N2 Zn1 122.72(19) . 1_445
C11 N2 Zn1 131.72(19) . 1_445
C7 N3 C9 108.5(2) . .
C7 N3 H3 125.8 . .
C9 N3 H3 125.8 . .
C7 N4 C8 105.9(2) . .
C7 N4 Zn1 129.14(18) . .
C8 N4 Zn1 124.35(17) . .
C20 O4 Zn1 116.05(16) . .
C20 O3 Zn2 131.63(17) . 2_666
C19 O1 Zn2 123.27(16) . 1_545
C21 O6 Zn2 140.64(17) . 2_766
Zn2 O7 Zn1 124.63(10) . .
Zn2 O7 H7A 117.1 . .
Zn1 O7 H7A 117.1 . .

loop_
_geom_bond_atom_site_label_1
_geom_bond_atom_site_label_2
_geom_bond_distance
_geom_bond_site_symmetry_2
Zn2 O7 1.9120(19) .
Zn2 O6 1.9456(18) 2_766
Zn2 O3 1.9481(17) 2_666
Zn2 O1 1.9482(18) 1_565
Zn1 O7 1.9192(18) .
Zn1 N4 1.976(2) .
Zn1 O4 1.9928(18) .
Zn1 N2 2.002(2) 1_665
C1 C2 1.386(4) .
C1 C6 1.404(4) .
C1 C12 1.471(4) .
C2 C3 1.398(4) .
C2 H2 0.9300 .
C3 C4 1.397(4) .
C3 C9 1.458(4) .
C4 C5 1.379(4) .
C4 H4 0.9300 .
C5 C6 1.376(4) .
C5 H5 0.9300 .
C6 H6 0.9300 .
C9 C8 1.365(4) .
C9 N3 1.385(3) .
C8 N4 1.387(3) .
C8 H8 0.9300 .
C7 N4 1.324(3) .
C7 N3 1.336(3) .
C7 H7 0.9300 .
C12 C11 1.361(4) .
C12 N1 1.372(3) .
C11 N2 1.378(3) .
C11 H11 0.9300 .
C10 N2 1.297(4) .
C10 N1 1.345(4) .
C10 H10 0.9300 .
C15 C16 1.386(4) .
C15 C14 1.404(3) .
C15 C20 1.491(3) .
C14 C13 1.387(4) .
C14 H14 0.9300 .
C13 C18 1.390(4) .
C13 C19 1.514(3) .
C18 C17 1.399(3) .
C18 H18 0.9300 .
C17 C16 1.383(4) .
C17 C21 1.507(3) .
C16 H16 0.9300 .
C20 O4 1.261(3) .
C20 O3 1.265(3) .
C19 O2 1.235(3) .
C19 O1 1.279(3) .
C21 O5 1.241(3) .
C21 O6 1.272(3) .
N1 H1 0.8600 .
N2 Zn1 2.002(2) 1_445
N3 H3 0.8600 .
O3 Zn2 1.9481(17) 2_666
O1 Zn2 1.9483(18) 1_545
O6 Zn2 1.9456(18) 2_766
O7 H7A 0.8267 .

loop_
_geom_torsion_atom_site_label_1
_geom_torsion_atom_site_label_2
_geom_torsion_atom_site_label_3
_geom_torsion_atom_site_label_4
_geom_torsion
_geom_torsion_site_symmetry_1
_geom_torsion_site_symmetry_2
_geom_torsion_site_symmetry_3
_geom_torsion_site_symmetry_4
C6 C1 C2 C3 -0.3(4) . . . .
C12 C1 C2 C3 -179.9(2) . . . .
C1 C2 C3 C4 -0.1(4) . . . .
C1 C2 C3 C9 176.6(2) . . . .
C2 C3 C4 C5 0.5(4) . . . .
C9 C3 C4 C5 -176.2(2) . . . .
C3 C4 C5 C6 -0.6(4) . . . .
C4 C5 C6 C1 0.3(5) . . . .
C2 C1 C6 C5 0.2(4) . . . .
C12 C1 C6 C5 179.9(3) . . . .
C4 C3 C9 C8 -173.3(3) . . . .
C2 C3 C9 C8 10.0(4) . . . .
C4 C3 C9 N3 9.3(4) . . . .
C2 C3 C9 N3 -167.3(2) . . . .
N3 C9 C8 N4 1.1(3) . . . .
C3 C9 C8 N4 -176.6(2) . . . .
C2 C1 C12 C11 176.0(3) . . . .
C6 C1 C12 C11 -3.6(4) . . . .
C2 C1 C12 N1 -5.0(4) . . . .
C6 C1 C12 N1 175.4(3) . . . .
N1 C12 C11 N2 -0.7(3) . . . .
C1 C12 C11 N2 178.5(3) . . . .
C16 C15 C14 C13 1.5(4) . . . .
C20 C15 C14 C13 179.1(2) . . . .
C15 C14 C13 C18 -2.3(4) . . . .
C15 C14 C13 C19 -179.9(2) . . . .
C14 C13 C18 C17 1.5(4) . . . .
C19 C13 C18 C17 179.1(2) . . . .
C13 C18 C17 C16 0.2(4) . . . .
C13 C18 C17 C21 -178.3(2) . . . .
C18 C17 C16 C15 -1.1(4) . . . .
C21 C17 C16 C15 177.4(2) . . . .
C14 C15 C16 C17 0.2(4) . . . .
C20 C15 C16 C17 -177.4(2) . . . .
C16 C15 C20 O4 10.6(4) . . . .
C14 C15 C20 O4 -167.0(2) . . . .
C16 C15 C20 O3 -171.4(2) . . . .
C14 C15 C20 O3 11.0(4) . . . .
C14 C13 C19 O2 -150.3(3) . . . .
C18 C13 C19 O2 32.1(4) . . . .
C14 C13 C19 O1 31.2(3) . . . .
C18 C13 C19 O1 -146.3(2) . . . .
C16 C17 C21 O5 -13.5(4) . . . .
C18 C17 C21 O5 165.0(2) . . . .
C16 C17 C21 O6 164.9(2) . . . .
C18 C17 C21 O6 -16.7(3) . . . .
N2 C10 N1 C12 -1.2(3) . . . .
C11 C12 N1 C10 1.1(3) . . . .
C1 C12 N1 C10 -178.1(3) . . . .
N1 C10 N2 C11 0.7(3) . . . .
N1 C10 N2 Zn1 -177.02(19) . . . 1_445
C12 C11 N2 C10 0.0(3) . . . .
C12 C11 N2 Zn1 177.5(2) . . . 1_445
N4 C7 N3 C9 1.4(3) . . . .
C8 C9 N3 C7 -1.5(3) . . . .
C3 C9 N3 C7 176.4(2) . . . .
N3 C7 N4 C8 -0.7(3) . . . .
N3 C7 N4 Zn1 -171.61(17) . . . .
C9 C8 N4 C7 -0.3(3) . . . .
C9 C8 N4 Zn1 171.17(18) . . . .
O7 Zn1 N4 C7 104.0(2) . . . .
O4 Zn1 N4 C7 -134.2(2) . . . .
N2 Zn1 N4 C7 -24.3(3) 1_665 . . .
O7 Zn1 N4 C8 -65.4(2) . . . .
O4 Zn1 N4 C8 56.5(2) . . . .
N2 Zn1 N4 C8 166.3(2) 1_665 . . .
O3 C20 O4 Zn1 21.6(3) . . . .
C15 C20 O4 Zn1 -160.42(17) . . . .
O7 Zn1 O4 C20 43.9(2) . . . .
N4 Zn1 O4 C20 -79.1(2) . . . .
N2 Zn1 O4 C20 157.98(19) 1_665 . . .
O4 C20 O3 Zn2 -126.8(2) . . . 2_666
C15 C20 O3 Zn2 55.3(3) . . . 2_666
O2 C19 O1 Zn2 -15.7(4) . . . 1_545
C13 C19 O1 Zn2 162.68(16) . . . 1_545
O5 C21 O6 Zn2 -46.7(4) . . . 2_766
C17 C21 O6 Zn2 135.0(2) . . . 2_766
O6 Zn2 O7 Zn1 -33.64(13) 2_766 . . .
O3 Zn2 O7 Zn1 -162.24(11) 2_666 . . .
O1 Zn2 O7 Zn1 78.87(13) 1_565 . . .
N4 Zn1 O7 Zn2 -174.19(11) . . . .
O4 Zn1 O7 Zn2 61.98(13) . . . .
N2 Zn1 O7 Zn2 -42.24(14) 1_665 . . .
